data_1550636
loop_
_publ_author_name
'Valverde-Mu\~noz, Francisco Javier'
'Seredyuk, Maksym'
'Meneses-S\'anchez, Manuel'
'Mu\~noz, M. Carmen'
'Bartual-Murgui, Carlos'
'Real Cabezos, Jos\'e Antonio A'

_publ_section_title
;
 Discrimination between two memory channels by molecular alloying in a
 doubly bistable spin crossover material
;
_journal_name_full 'Chemical Science'
_journal_paper_doi 10.1039/C8SC05256E
_journal_year 2019
_chemical_formula_moiety '2(As F6), C30 H46 Fe N10'
_chemical_formula_sum 'C30 H48 As2 F12 Fe N10'
_chemical_formula_weight 982.47
_space_group_crystal_system triclinic
_space_group_IT_number 2
_space_group_name_Hall '-P 1'
_space_group_name_H-M_alt 'P -1'
_symmetry_space_group_name_Hall '-P 1'
_symmetry_space_group_name_H-M 'P -1'
_atom_sites_solution_hydrogens geom
_atom_sites_solution_primary direct
_audit_creation_date 2018-06-06
_audit_creation_method
;
Olex2 1.2
(compiled 2017.08.10 svn.r3458 for OlexSys, GUI svn.r5381)
;
_audit_update_record
;
2018-11-19 deposited with the CCDC.    2019-02-22 downloaded from the CCDC.
;
_cell_angle_alpha 91.428(7)
_cell_angle_beta 100.894(7)
_cell_angle_gamma 99.001(7)
_cell_formula_units_Z 2
_cell_length_a 9.4189(8)
_cell_length_b 10.3506(9)
_cell_length_c 22.4440(18)
_cell_measurement_reflns_used 3365
_cell_measurement_temperature 230(2)
_cell_measurement_theta_max 29.9076
_cell_measurement_theta_min 2.9995
_cell_volume 2118.9(3)
_computing_molecular_graphics 'Olex2 (Dolomanov et al., 2009)'
_computing_publication_material 'Olex2 (Dolomanov et al., 2009)'
_computing_structure_refinement 'ShelXL (Sheldrick, 2015)'
_computing_structure_solution 'SIR2004 (Burla et al., 2007)'
_diffrn_ambient_temperature 230(2)
_diffrn_detector_area_resol_mean 16.0267
_diffrn_measured_fraction_theta_full 0.996
_diffrn_measured_fraction_theta_max 0.888
_diffrn_measurement_device_type 'Supernova, Single source at offset, Sapphire3'
_diffrn_measurement_method '\w scans'
_diffrn_radiation_type MoK\a
_diffrn_radiation_wavelength 0.71069
_diffrn_reflns_av_R_equivalents 0.0562
_diffrn_reflns_av_unetI/netI 0.0925
_diffrn_reflns_Laue_measured_fraction_full 0.996
_diffrn_reflns_Laue_measured_fraction_max 0.888
_diffrn_reflns_limit_h_max 13
_diffrn_reflns_limit_h_min -12
_diffrn_reflns_limit_k_max 14
_diffrn_reflns_limit_k_min -14
_diffrn_reflns_limit_l_max 30
_diffrn_reflns_limit_l_min -30
_diffrn_reflns_number 27229
_diffrn_reflns_point_group_measured_fraction_full 0.996
_diffrn_reflns_point_group_measured_fraction_max 0.888
_diffrn_reflns_theta_full 25.240
_diffrn_reflns_theta_max 29.962
_diffrn_reflns_theta_min 2.993
_exptl_absorpt_coefficient_mu 1.993
_exptl_absorpt_correction_T_max 1.000
_exptl_absorpt_correction_T_min 0.832
_exptl_absorpt_correction_type multi-scan
_exptl_absorpt_process_details 'Empirical absorption SCALE3 ABSPACK'
_exptl_crystal_colour red
_exptl_crystal_colour_primary red
_exptl_crystal_density_diffrn 1.540
_exptl_crystal_description plate
_exptl_crystal_F_000 996
_exptl_crystal_size_max 0.12
_exptl_crystal_size_mid 0.06
_exptl_crystal_size_min 0.04
_refine_diff_density_max 0.854
_refine_diff_density_min -0.618
_refine_diff_density_rms 0.088
_refine_ls_extinction_method none
_refine_ls_goodness_of_fit_ref 1.025
_refine_ls_hydrogen_treatment constr
_refine_ls_matrix_type full
_refine_ls_number_parameters 497
_refine_ls_number_reflns 10931
_refine_ls_number_restraints 306
_refine_ls_restrained_S_all 1.013
_refine_ls_R_factor_all 0.1414
_refine_ls_R_factor_gt 0.0646
_refine_ls_shift/su_max 0.001
_refine_ls_shift/su_mean 0.000
_refine_ls_structure_factor_coef Fsqd
_refine_ls_weighting_details 'w=1/[\s^2^(Fo^2^)+(0.0728P)^2^+1.2108P] where P=(Fo^2^+2Fc^2^)/3'
_refine_ls_weighting_scheme calc
_refine_ls_wR_factor_gt 0.1470
_refine_ls_wR_factor_ref 0.1906
_reflns_Friedel_coverage 0.000
_reflns_number_gt 5545
_reflns_number_total 10931
_reflns_threshold_expression 'I > 2\s(I)'
_cod_data_source_file c8sc05256e2.cif
_cod_data_source_block ja1197
_cod_original_cell_volume 2118.8(3)
_cod_database_code 1550636
_shelx_shelxl_version_number 2016/6
_shelx_space_group_comment
;
The symmetry employed for this shelxl refinement is uniquely defined
by the following loop, which should always be used as a source of
symmetry information in preference to the above space-group names.
They are only intended as comments.
;
_shelx_estimated_absorpt_t_max 0.925
_shelx_estimated_absorpt_t_min 0.796
_olex2_refinement_description
;
1. Fixed Uiso
 At 1.2 times of:
  All C(H) groups, {H30A,H30B,H30C} of C30, {H10A,H10B,H10C} of C10, All C(H,
  H) groups
 At 1.5 times of:
  {H20A,H20B,H20C} of C20
2. Uiso/Uaniso restraints and constraints
All non-hydrogen atoms have similar U: within 1.7A with sigma of 0.04 and sigma
for terminal atoms of 0.08
Uanis(C8) \\sim Ueq, Uanis(C9) \\sim Ueq: with sigma of 0.001 and sigma for
terminal atoms of 0.2
Uanis(C20) \\sim Ueq: with sigma of 0.001 and sigma for terminal atoms of 0.001
3.a Secondary CH2 refined with riding coordinates:
 C5(H5A,H5B), C6(H6A,H6B), C7(H7A,H7B), C8(H8A,H8B), C9(H9A,H9B), C15(H15A,
 H15B), C16(H16A,H16B), C17(H17A,H17B), C18(H18A,H18B), C25(H25A,H25B),
 C26(H26A,H26B), C27(H27A,H27B), C28(H28A,H28B), C29(H29A,H29B)
3.b Me refined with riding coordinates:
 C10(H10A,H10B,H10C), C30(H30A,H30B,H30C)
3.c Aromatic/amide H refined with riding coordinates:
 C1(H1), C2(H2), C4(H4), C11(H11), C12(H12), C14(H14), C21(H21), C22(H22),
 C24(H24)
3.d Idealised Me refined as rotating group:
 C20(H20A,H20B,H20C)
;
_olex2_submission_special_instructions 'No special instructions were received'
_publcif_funding_html
;
;

loop_
_space_group_symop_operation_xyz
'x, y, z'
'-x, -y, -z'

loop_
_atom_site_label
_atom_site_type_symbol
_atom_site_fract_x
_atom_site_fract_y
_atom_site_fract_z
_atom_site_U_iso_or_equiv
_atom_site_adp_type
_atom_site_occupancy
_atom_site_site_symmetry_order
_atom_site_calc_flag
_atom_site_refinement_flags_posn
_atom_site_refinement_flags_adp
As1 As 1.09991(6) -0.15276(5) 0.91250(3) 0.05222(18) Uani 1 1 d . U
F1 F 1.0172(4) -0.1417(3) 0.97325(16) 0.0768(10) Uani 1 1 d . U
F2 F 1.0109(5) -0.3086(4) 0.8957(2) 0.1046(15) Uani 1 1 d . U
F3 F 1.2425(5) -0.2088(4) 0.95789(18) 0.0979(13) Uani 1 1 d . U
F4 F 1.1846(4) -0.1639(4) 0.85194(16) 0.0818(11) Uani 1 1 d . U
F5 F 1.1925(4) 0.0025(3) 0.92817(17) 0.0810(11) Uani 1 1 d . U
F6 F 0.9600(4) -0.0953(4) 0.86713(19) 0.0986(13) Uani 1 1 d . U
As2 As 1.19244(6) -0.16812(6) 0.63868(3) 0.05480(19) Uani 1 1 d . U
F7 F 1.1219(5) -0.1271(4) 0.70017(17) 0.0917(12) Uani 1 1 d . U
F8 F 1.0964(6) -0.3205(4) 0.6370(2) 0.1328(19) Uani 1 1 d . U
F9 F 1.3353(6) -0.2122(5) 0.6864(2) 0.1321(19) Uani 1 1 d . U
F10 F 1.2618(5) -0.2090(5) 0.57788(18) 0.1054(14) Uani 1 1 d . U
F11 F 1.2824(5) -0.0108(4) 0.6433(2) 0.1155(15) Uani 1 1 d . U
F12 F 1.0505(4) -0.1168(5) 0.59270(19) 0.1118(15) Uani 1 1 d . U
Fe Fe 0.87939(7) 0.32508(7) 0.77804(3) 0.04045(19) Uani 1 1 d . U
N1 N 0.8253(5) 0.3046(4) 0.67690(18) 0.0486(10) Uani 1 1 d . U
N2 N 1.0239(4) 0.1962(4) 0.75291(19) 0.0427(9) Uani 1 1 d . U
N3 N 0.6929(4) 0.1728(4) 0.78725(18) 0.0443(10) Uani 1 1 d . U
N4 N 0.9020(4) 0.3037(4) 0.87624(18) 0.0471(10) Uani 1 1 d . U
N5 N 0.7322(4) 0.4688(4) 0.7674(2) 0.0475(10) Uani 1 1 d . U
N6 N 1.0210(4) 0.5116(4) 0.77048(18) 0.0425(10) Uani 1 1 d . U
N7 N 1.1841(4) 0.3582(4) 0.85170(19) 0.0455(10) Uani 1 1 d . U
N8 N 0.8964(5) 0.2403(5) 0.5946(2) 0.0635(13) Uani 1 1 d . U
N9 N 0.5795(5) 0.0560(4) 0.8505(2) 0.0558(12) Uani 1 1 d . U
N10 N 0.7006(5) 0.6655(4) 0.7363(2) 0.0542(11) Uani 1 1 d . U
C1 C 0.7453(7) 0.3508(6) 0.6277(3) 0.0690(17) Uani 1 1 d . U
H1 H 0.672717 0.401626 0.628967 0.083 Uiso 1 1 calc R .
C2 C 0.7871(7) 0.3118(7) 0.5760(3) 0.0763(19) Uani 1 1 d . U
H2 H 0.749155 0.330101 0.536359 0.092 Uiso 1 1 calc R .
C3 C 0.9165(6) 0.2381(5) 0.6555(2) 0.0481(12) Uani 1 1 d . U
C4 C 1.0201(6) 0.1770(5) 0.6964(2) 0.0480(12) Uani 1 1 d . U
H4 H 1.081024 0.126029 0.682259 0.058 Uiso 1 1 calc R .
C5 C 1.1314(6) 0.1441(5) 0.7966(3) 0.0528(13) Uani 1 1 d . U
H5A H 1.174766 0.080777 0.776405 0.063 Uiso 1 1 calc R .
H5B H 1.084907 0.100450 0.827389 0.063 Uiso 1 1 calc R .
C6 C 1.2495(6) 0.2577(5) 0.8260(3) 0.0562(14) Uani 1 1 d . U
H6A H 1.318430 0.225826 0.857701 0.067 Uiso 1 1 calc R .
H6B H 1.302889 0.294573 0.795737 0.067 Uiso 1 1 calc R .
C7 C 0.9875(8) 0.1888(6) 0.5548(3) 0.081(2) Uani 1 1 d . U
H7A H 0.924523 0.148054 0.517652 0.097 Uiso 1 1 calc R .
H7B H 1.037442 0.122509 0.575398 0.097 Uiso 1 1 calc R .
C8 C 1.1030(11) 0.3014(10) 0.5387(5) 0.134(3) Uani 1 1 d . U
H8A H 1.147279 0.267474 0.507268 0.160 Uiso 1 1 calc R .
H8B H 1.051713 0.370365 0.521717 0.160 Uiso 1 1 calc R .
C9 C 1.2107(13) 0.3549(12) 0.5845(5) 0.156(4) Uani 1 1 d . U
H9A H 1.255663 0.285037 0.604379 0.188 Uiso 1 1 calc R .
H9B H 1.167584 0.397441 0.614059 0.188 Uiso 1 1 calc R .
C10 C 1.3298(11) 0.4538(8) 0.5667(5) 0.140(4) Uani 1 1 d . U
H10A H 1.401640 0.486594 0.602312 0.168 Uiso 1 1 calc R .
H10B H 1.375664 0.412393 0.538455 0.168 Uiso 1 1 calc R .
H10C H 1.287387 0.525049 0.548156 0.168 Uiso 1 1 calc R .
C11 C 0.5709(6) 0.0946(5) 0.7549(2) 0.0497(13) Uani 1 1 d . U
H11 H 0.540517 0.091983 0.712873 0.060 Uiso 1 1 calc R .
C12 C 0.5011(6) 0.0216(6) 0.7932(3) 0.0563(14) Uani 1 1 d . U
H12 H 0.416103 -0.040043 0.782491 0.068 Uiso 1 1 calc R .
C13 C 0.6951(5) 0.1468(5) 0.8448(2) 0.0476(13) Uani 1 1 d . U
C14 C 0.8067(6) 0.2175(5) 0.8927(2) 0.0513(13) Uani 1 1 d . U
H14 H 0.809016 0.201149 0.933442 0.062 Uiso 1 1 calc R .
C15 C 1.0201(6) 0.3753(5) 0.9231(2) 0.0566(15) Uani 1 1 d . U
H15A H 1.002771 0.353489 0.963214 0.068 Uiso 1 1 calc R .
H15B H 1.023583 0.468962 0.919757 0.068 Uiso 1 1 calc R .
C16 C 1.1635(6) 0.3372(5) 0.9142(2) 0.0553(14) Uani 1 1 d . U
H16A H 1.243887 0.389153 0.942551 0.066 Uiso 1 1 calc R .
H16B H 1.163755 0.245635 0.922465 0.066 Uiso 1 1 calc R .
C17 C 0.5421(8) 0.0060(7) 0.9073(3) 0.084(2) Uani 1 1 d . U
H17A H 0.567561 0.076465 0.938675 0.101 Uiso 1 1 calc R .
H17B H 0.437192 -0.023770 0.901118 0.101 Uiso 1 1 calc R .
C18 C 0.6190(8) -0.1021(8) 0.9276(4) 0.096(2) Uani 1 1 d . U
H18A H 0.723445 -0.069356 0.936228 0.115 Uiso 1 1 calc R .
H18B H 0.591789 -0.130119 0.965386 0.115 Uiso 1 1 calc R .
C19 C 0.5918(7) -0.2152(6) 0.8856(3) 0.0707(17) Uani 1 1 d . U
C21 C 0.5856(6) 0.4768(6) 0.7564(3) 0.0611(16) Uani 1 1 d . U
H21 H 0.511342 0.409740 0.761354 0.073 Uiso 1 1 calc R .
C22 C 0.5655(6) 0.5938(7) 0.7378(3) 0.0673(17) Uani 1 1 d . U
H22 H 0.475775 0.622613 0.727564 0.081 Uiso 1 1 calc R .
C23 C 0.7988(5) 0.5851(5) 0.7547(2) 0.0445(12) Uani 1 1 d . U
C24 C 0.9556(5) 0.6089(5) 0.7591(2) 0.0439(12) Uani 1 1 d . U
H24 H 1.005984 0.691172 0.753810 0.053 Uiso 1 1 calc R .
C25 C 1.1822(5) 0.5307(5) 0.7788(2) 0.0473(12) Uani 1 1 d . U
H25A H 1.219999 0.621744 0.773922 0.057 Uiso 1 1 calc R .
H25B H 1.210710 0.477163 0.748425 0.057 Uiso 1 1 calc R .
C26 C 1.2452(5) 0.4925(5) 0.8417(2) 0.0496(13) Uani 1 1 d . U
H26A H 1.350886 0.500783 0.846626 0.060 Uiso 1 1 calc R .
H26B H 1.223980 0.551681 0.871816 0.060 Uiso 1 1 calc R .
C27 C 0.7279(8) 0.7958(6) 0.7134(3) 0.0789(19) Uani 1 1 d . U
H27A H 0.830659 0.833076 0.726181 0.095 Uiso 1 1 calc R .
H27B H 0.670373 0.852531 0.729991 0.095 Uiso 1 1 calc R .
C28 C 0.6846(7) 0.7863(7) 0.6413(3) 0.082(2) Uani 1 1 d . U
H28A H 0.748338 0.736174 0.624706 0.098 Uiso 1 1 calc R .
H28B H 0.584523 0.741333 0.628570 0.098 Uiso 1 1 calc R .
C29 C 0.6982(9) 0.9186(8) 0.6176(4) 0.104(3) Uani 1 1 d . U
H29A H 0.799700 0.961125 0.627482 0.125 Uiso 1 1 calc R .
H29B H 0.640266 0.971089 0.636517 0.125 Uiso 1 1 calc R .
C30 C 0.6452(10) 0.9088(10) 0.5493(4) 0.131(3) Uani 1 1 d . U
H30A H 0.654266 0.994987 0.534168 0.157 Uiso 1 1 calc R .
H30B H 0.703455 0.857576 0.530753 0.157 Uiso 1 1 calc R .
H30C H 0.544401 0.867517 0.539767 0.157 Uiso 1 1 calc R .
C20 C 0.6473(9) -0.3440(7) 0.9165(4) 0.101(2) Uani 1 1 d . U
H20A H 0.620507 -0.417160 0.887188 0.151 Uiso 1 1 calc GR .
H20B H 0.602233 -0.363797 0.950819 0.151 Uiso 1 1 calc GR .
H20C H 0.751928 -0.326878 0.929525 0.151 Uiso 1 1 calc GR .

loop_
_atom_site_aniso_label
_atom_site_aniso_U_11
_atom_site_aniso_U_22
_atom_site_aniso_U_33
_atom_site_aniso_U_23
_atom_site_aniso_U_13
_atom_site_aniso_U_12
As1 0.0596(4) 0.0445(3) 0.0518(4) 0.0070(2) 0.0110(3) 0.0053(3)
F1 0.088(3) 0.078(2) 0.075(2) 0.0077(19) 0.033(2) 0.023(2)
F2 0.143(4) 0.056(2) 0.120(3) -0.009(2) 0.066(3) -0.017(2)
F3 0.107(3) 0.129(4) 0.080(3) 0.043(2) 0.031(2) 0.068(3)
F4 0.083(3) 0.097(3) 0.062(2) -0.0013(19) 0.025(2) -0.007(2)
F5 0.078(2) 0.057(2) 0.097(3) -0.0067(19) 0.006(2) -0.0069(18)
F6 0.058(2) 0.120(3) 0.109(3) 0.050(3) -0.005(2) 0.006(2)
As2 0.0589(4) 0.0590(4) 0.0466(3) 0.0025(3) 0.0044(3) 0.0173(3)
F7 0.136(4) 0.078(3) 0.070(3) -0.002(2) 0.040(2) 0.021(2)
F8 0.185(5) 0.071(3) 0.139(4) -0.031(3) 0.061(4) -0.017(3)
F9 0.140(4) 0.165(5) 0.096(3) 0.010(3) -0.026(3) 0.100(4)
F10 0.114(3) 0.153(4) 0.071(3) 0.010(3) 0.036(2) 0.065(3)
F11 0.126(4) 0.082(3) 0.129(4) 0.018(3) 0.026(3) -0.017(3)
F12 0.088(3) 0.177(5) 0.075(3) -0.002(3) -0.006(2) 0.064(3)
Fe 0.0424(4) 0.0406(4) 0.0398(4) 0.0056(3) 0.0115(3) 0.0065(3)
N1 0.051(3) 0.057(3) 0.039(2) 0.004(2) 0.004(2) 0.018(2)
N2 0.042(2) 0.041(2) 0.043(2) 0.0044(18) 0.0016(19) 0.0086(18)
N3 0.043(2) 0.046(2) 0.040(2) 0.0001(19) 0.0058(19) 0.0003(19)
N4 0.046(2) 0.046(2) 0.046(3) 0.0015(19) 0.012(2) -0.004(2)
N5 0.038(2) 0.050(3) 0.058(3) 0.004(2) 0.017(2) 0.0088(19)
N6 0.041(2) 0.041(2) 0.047(2) 0.0070(18) 0.0080(19) 0.0109(19)
N7 0.042(2) 0.038(2) 0.055(3) 0.0054(19) 0.003(2) 0.0064(18)
N8 0.073(3) 0.081(4) 0.039(3) -0.002(2) 0.010(2) 0.021(3)
N9 0.044(3) 0.058(3) 0.062(3) 0.004(2) 0.014(2) -0.006(2)
N10 0.055(3) 0.053(3) 0.060(3) 0.007(2) 0.010(2) 0.027(2)
C1 0.067(4) 0.090(5) 0.053(4) 0.012(3) 0.003(3) 0.031(3)
C2 0.083(5) 0.101(5) 0.044(4) 0.016(3) -0.003(3) 0.033(4)
C3 0.056(3) 0.049(3) 0.040(3) 0.002(2) 0.010(2) 0.011(3)
C4 0.055(3) 0.039(3) 0.053(3) 0.001(2) 0.015(3) 0.014(2)
C5 0.059(3) 0.042(3) 0.057(3) 0.004(2) 0.003(3) 0.018(3)
C6 0.048(3) 0.048(3) 0.070(4) 0.010(3) -0.002(3) 0.016(3)
C7 0.128(6) 0.069(4) 0.054(4) -0.012(3) 0.030(4) 0.027(4)
C8 0.133(3) 0.135(3) 0.133(3) 0.0063(10) 0.0274(12) 0.0219(11)
C9 0.156(4) 0.157(4) 0.156(4) 0.0075(10) 0.0314(13) 0.0253(12)
C10 0.153(9) 0.085(6) 0.186(11) 0.026(6) 0.049(8) 0.013(6)
C11 0.051(3) 0.049(3) 0.048(3) -0.005(2) 0.003(3) 0.012(3)
C12 0.044(3) 0.056(3) 0.064(4) -0.007(3) 0.006(3) 0.002(3)
C13 0.035(3) 0.051(3) 0.052(3) 0.002(2) 0.009(2) -0.007(2)
C14 0.054(3) 0.057(3) 0.037(3) 0.004(2) 0.011(2) -0.008(3)
C15 0.070(4) 0.052(3) 0.037(3) 0.000(2) 0.005(3) -0.015(3)
C16 0.054(3) 0.051(3) 0.051(3) 0.009(3) -0.005(3) -0.004(3)
C17 0.079(5) 0.088(5) 0.079(5) 0.011(4) 0.025(4) -0.019(4)
C18 0.084(5) 0.109(6) 0.096(6) 0.004(5) 0.040(5) -0.010(5)
C19 0.075(4) 0.062(4) 0.069(4) -0.006(3) -0.006(3) 0.018(3)
C21 0.042(3) 0.072(4) 0.075(4) 0.004(3) 0.020(3) 0.014(3)
C22 0.047(3) 0.082(5) 0.080(4) 0.006(3) 0.016(3) 0.028(3)
C23 0.046(3) 0.043(3) 0.048(3) 0.004(2) 0.007(2) 0.019(2)
C24 0.046(3) 0.036(3) 0.047(3) 0.004(2) 0.006(2) 0.004(2)
C25 0.039(3) 0.044(3) 0.062(3) 0.014(2) 0.014(2) 0.010(2)
C26 0.036(3) 0.046(3) 0.064(4) 0.006(3) 0.006(2) 0.001(2)
C27 0.083(5) 0.066(4) 0.096(5) 0.015(4) 0.016(4) 0.038(4)
C28 0.066(4) 0.070(5) 0.112(6) 0.023(4) 0.020(4) 0.011(3)
C29 0.095(6) 0.093(6) 0.133(8) 0.029(5) 0.030(5) 0.031(5)
C30 0.128(8) 0.185(10) 0.088(7) 0.038(6) 0.019(6) 0.055(7)
C20 0.100(3) 0.101(3) 0.100(3) 0.0060(10) 0.0180(11) 0.0153(11)

loop_
_atom_type_symbol
_atom_type_description
_atom_type_scat_dispersion_real
_atom_type_scat_dispersion_imag
_atom_type_scat_source
C C 0.0033 0.0016 'International Tables Vol C Tables 4.2.6.8 and 6.1.1.4'
H H 0.0000 0.0000 'International Tables Vol C Tables 4.2.6.8 and 6.1.1.4'
N N 0.0061 0.0033 'International Tables Vol C Tables 4.2.6.8 and 6.1.1.4'
F F 0.0171 0.0103 'International Tables Vol C Tables 4.2.6.8 and 6.1.1.4'
Fe Fe 0.3463 0.8444 'International Tables Vol C Tables 4.2.6.8 and 6.1.1.4'
As As 0.0499 2.0058 'International Tables Vol C Tables 4.2.6.8 and 6.1.1.4'

loop_
_geom_angle_atom_site_label_1
_geom_angle_atom_site_label_2
_geom_angle_atom_site_label_3
_geom_angle
F1 As1 F3 89.95(18)
F1 As1 F4 179.45(18)
F2 As1 F1 90.23(18)
F2 As1 F3 90.4(2)
F2 As1 F4 89.96(18)
F2 As1 F5 178.40(18)
F2 As1 F6 90.3(2)
F4 As1 F3 89.53(18)
F5 As1 F1 91.29(18)
F5 As1 F3 89.1(2)
F5 As1 F4 88.53(18)
F5 As1 F6 90.21(19)
F6 As1 F1 90.51(19)
F6 As1 F3 179.2(2)
F6 As1 F4 90.0(2)
F8 As2 F7 88.8(2)
F8 As2 F10 91.0(2)
F8 As2 F11 176.3(2)
F8 As2 F12 91.4(3)
F9 As2 F7 89.2(2)
F9 As2 F8 90.7(3)
F9 As2 F10 90.9(2)
F9 As2 F11 90.3(3)
F9 As2 F12 177.2(2)
F10 As2 F7 179.8(2)
F10 As2 F11 92.5(2)
F11 As2 F7 87.6(2)
F12 As2 F7 89.1(2)
F12 As2 F10 90.9(2)
F12 As2 F11 87.5(2)
N2 Fe N1 75.00(15)
N2 Fe N3 98.22(15)
N2 Fe N4 102.54(16)
N2 Fe N6 97.06(15)
N3 Fe N1 92.85(16)
N4 Fe N1 167.54(16)
N4 Fe N3 75.28(15)
N4 Fe N6 104.30(15)
N5 Fe N1 84.43(16)
N5 Fe N2 158.39(16)
N5 Fe N3 89.22(16)
N5 Fe N4 98.96(16)
N5 Fe N6 75.39(15)
N6 Fe N1 88.15(15)
N6 Fe N3 164.42(15)
C1 N1 Fe 142.4(4)
C3 N1 Fe 110.9(3)
C3 N1 C1 105.8(5)
C4 N2 Fe 116.6(3)
C4 N2 C5 119.5(4)
C5 N2 Fe 123.6(3)
C11 N3 Fe 143.0(4)
C13 N3 Fe 111.4(3)
C13 N3 C11 105.6(4)
C14 N4 Fe 116.1(3)
C14 N4 C15 118.5(4)
C15 N4 Fe 125.4(3)
C21 N5 Fe 141.0(4)
C23 N5 Fe 111.8(3)
C23 N5 C21 105.2(4)
C24 N6 Fe 115.6(3)
C24 N6 C25 119.2(4)
C25 N6 Fe 125.2(3)
C6 N7 C16 113.9(4)
C6 N7 C26 115.1(4)
C26 N7 C16 114.2(4)
C2 N8 C7 125.5(5)
C3 N8 C2 107.4(5)
C3 N8 C7 126.7(5)
C12 N9 C17 126.3(5)
C13 N9 C12 106.7(5)
C13 N9 C17 127.0(5)
C22 N10 C27 126.1(5)
C23 N10 C22 105.7(5)
C23 N10 C27 127.9(5)
N1 C1 C2 110.1(5)
C1 C2 N8 105.8(5)
N1 C3 N8 110.9(5)
N1 C3 C4 120.3(5)
N8 C3 C4 128.8(5)
N2 C4 C3 116.7(4)
N2 C5 C6 108.3(4)
N7 C6 C5 110.4(4)
N8 C7 C8 110.9(6)
C9 C8 C7 116.4(10)
C8 C9 C10 115.4(11)
C12 C11 N3 109.7(5)
C11 C12 N9 106.7(5)
N3 C13 N9 111.3(4)
N3 C13 C14 120.8(4)
N9 C13 C14 127.9(5)
N4 C14 C13 116.5(5)
N4 C15 C16 108.3(4)
N7 C16 C15 110.4(4)
C18 C17 N9 111.8(6)
C19 C18 C17 115.9(7)
C18 C19 C20 113.4(6)
C22 C21 N5 110.0(5)
C21 C22 N10 107.9(5)
N5 C23 N10 111.1(4)
N5 C23 C24 119.9(4)
N10 C23 C24 128.9(5)
N6 C24 C23 116.5(5)
N6 C25 C26 109.1(4)
N7 C26 C25 111.2(4)
N10 C27 C28 109.6(5)
C29 C28 C27 110.3(6)
C28 C29 C30 109.8(7)

loop_
_geom_bond_atom_site_label_1
_geom_bond_atom_site_label_2
_geom_bond_distance
As1 F1 1.703(3)
As1 F2 1.696(4)
As1 F3 1.713(4)
As1 F4 1.711(3)
As1 F5 1.699(3)
As1 F6 1.701(4)
As2 F7 1.712(3)
As2 F8 1.687(4)
As2 F9 1.685(4)
As2 F10 1.692(4)
As2 F11 1.705(4)
As2 F12 1.692(4)
Fe N1 2.228(4)
Fe N2 2.184(4)
Fe N3 2.214(4)
Fe N4 2.194(4)
Fe N5 2.174(4)
Fe N6 2.198(4)
N1 C1 1.357(7)
N1 C3 1.330(6)
N2 C4 1.271(6)
N2 C5 1.449(6)
N3 C11 1.366(6)
N3 C13 1.323(6)
N4 C14 1.276(6)
N4 C15 1.469(6)
N5 C21 1.372(6)
N5 C23 1.332(6)
N6 C24 1.267(6)
N6 C25 1.476(6)
N7 C6 1.450(6)
N7 C16 1.469(6)
N7 C26 1.459(6)
N8 C2 1.369(7)
N8 C3 1.344(6)
N8 C7 1.492(7)
N9 C12 1.365(7)
N9 C13 1.350(6)
N9 C17 1.471(7)
N10 C22 1.376(7)
N10 C23 1.353(6)
N10 C27 1.458(7)
C1 C2 1.364(8)
C3 C4 1.443(7)
C5 C6 1.526(7)
C7 C8 1.564(11)
C8 C9 1.339(12)
C9 C10 1.516(13)
C11 C12 1.355(7)
C13 C14 1.446(7)
C15 C16 1.511(8)
C17 C18 1.463(10)
C18 C19 1.443(9)
C19 C20 1.630(9)
C21 C22 1.320(8)
C23 C24 1.442(7)
C25 C26 1.512(7)
C27 C28 1.591(9)
C28 C29 1.476(9)
C29 C30 1.516(10)
